data_7153574
loop_
_publ_author_name
'Wang, Li-Jing'
'Zhu, Hai-Tao'
'Qiu, Yi-Feng'
'Liu, Xue-Yuan'
'Liang, Yong-Min'

_publ_section_title
;
 Electrophilic ipso-iodocyclization of
 N-benzyl-N-(1-naphthyl)propiolamides: synthesis of complex polycyclic
 lactams.
;
_journal_issue 4
_journal_name_full 'Organic &amp; biomolecular chemistry'
_journal_page_first 643
_journal_page_last 650
_journal_paper_doi 10.1039/c3ob42020e
_journal_volume 12
_journal_year 2014
_chemical_formula_moiety 'C22 H16 I N O'
_chemical_formula_sum 'C22 H16 I N O'
_chemical_formula_weight 437.26
_chemical_name_systematic
;
?
;
_space_group_crystal_system orthorhombic
_space_group_IT_number 61
_space_group_name_Hall '-P 2ac 2ab'
_space_group_name_H-M_alt 'P b c a'
_symmetry_space_group_name_Hall '-P 2ac 2ab'
_symmetry_space_group_name_H-M 'P b c a'
_atom_sites_solution_hydrogens geom
_atom_sites_solution_primary iterative
_atom_sites_solution_secondary difmap
_audit_creation_date 2013-03-01
_audit_creation_method
;
Olex2 1.2
(compiled Dec 5 2012 16:20:19, GUI svn.r4385)
;
_cell_angle_alpha 90.00
_cell_angle_beta 90.00
_cell_angle_gamma 90.00
_cell_formula_units_Z 8
_cell_length_a 10.5172(8)
_cell_length_b 17.5717(6)
_cell_length_c 20.0963(11)
_cell_measurement_reflns_used 2440
_cell_measurement_temperature 293(2)
_cell_measurement_theta_max 23.8110
_cell_measurement_theta_min 3.6260
_cell_volume 3713.9(4)
_computing_cell_refinement
;
CrysAlisPro, Agilent Technologies,
Version 1.171.36.24 (release 03-12-2012 CrysAlis171 .NET)
(compiled Dec 3 2012,18:21:49)
;
_computing_data_collection
;
CrysAlisPro, Agilent Technologies,
Version 1.171.36.24 (release 03-12-2012 CrysAlis171 .NET)
(compiled Dec 3 2012,18:21:49)
;
_computing_data_reduction
;
CrysAlisPro, Agilent Technologies,
Version 1.171.36.24 (release 03-12-2012 CrysAlis171 .NET)
(compiled Dec 3 2012,18:21:49)
;
_computing_molecular_graphics
;
O. V. Dolomanov, L. J. Bourhis, R. J. Gildea, J. A. K. Howard and H. Puschmann,
OLEX2: a complete structure solution, refinement and analysis program.
J. Appl. Cryst. (2009). 42, 339-341.
;
_computing_publication_material
;
O. V. Dolomanov, L. J. Bourhis, R. J. Gildea, J. A. K. Howard and H. Puschmann,
OLEX2: a complete structure solution, refinement and analysis program.
J. Appl. Cryst. (2009). 42, 339-341.
;
_computing_structure_refinement
;
SHELXL, G.M. Sheldrick, Acta Cryst.
(2008). A64, 112-122
;
_computing_structure_solution 'SUPERFLIP, J. Appl. Cryst. (2007) 40, 786-790'
_diffrn_ambient_temperature 293(2)
_diffrn_detector_area_resol_mean 16.0733
_diffrn_measured_fraction_theta_full 0.9970
_diffrn_measured_fraction_theta_max 0.9080
_diffrn_measurement_details
;
1 omega 8.00 77.00 1.5000 12.0000
omega____ theta____ kappa____ phi______ frames
- 22.6305 57.0000 -30.0000 46

2 omega -51.00 6.00 1.5000 12.0000
omega____ theta____ kappa____ phi______ frames
- 22.6305 -38.0000 0.0000 38

3 omega 10.00 41.50 1.5000 12.0000
omega____ theta____ kappa____ phi______ frames
- 22.6305 -99.0000 -30.0000 21

4 omega 38.00 98.00 1.5000 12.0000
omega____ theta____ kappa____ phi______ frames
- 22.6305 -178.0000 -90.0000 40
;
_diffrn_measurement_device_type 'SuperNova, Dual, Cu at zero, Eos'
_diffrn_measurement_method '\w scans'
_diffrn_orient_matrix_UB_11 0.0214669000
_diffrn_orient_matrix_UB_12 -0.0104219000
_diffrn_orient_matrix_UB_13 0.0321938000
_diffrn_orient_matrix_UB_21 -0.0090184000
_diffrn_orient_matrix_UB_22 0.0379438000
_diffrn_orient_matrix_UB_23 0.0110904000
_diffrn_orient_matrix_UB_31 -0.0632917000
_diffrn_orient_matrix_UB_32 -0.0089314000
_diffrn_orient_matrix_UB_33 0.0093158000
_diffrn_radiation_monochromator mirror
_diffrn_radiation_type 'Mo K\a'
_diffrn_radiation_wavelength 0.7107
_diffrn_reflns_av_R_equivalents 0.0519
_diffrn_reflns_av_unetI/netI 0.0624
_diffrn_reflns_limit_h_max 12
_diffrn_reflns_limit_h_min -13
_diffrn_reflns_limit_k_max 23
_diffrn_reflns_limit_k_min -20
_diffrn_reflns_limit_l_max 25
_diffrn_reflns_limit_l_min -23
_diffrn_reflns_number 13199
_diffrn_reflns_theta_full 28.55
_diffrn_reflns_theta_max 28.55
_diffrn_reflns_theta_min 3.03
_diffrn_source 'SuperNova (Mo) X-ray Source'
_exptl_absorpt_coefficient_mu 1.733
_exptl_absorpt_correction_T_max 1.00000
_exptl_absorpt_correction_T_min 0.69184
_exptl_absorpt_correction_type multi-scan
_exptl_absorpt_process_details
;
CrysAlisPro, Agilent Technologies,
Version 1.171.36.24 (release 03-12-2012 CrysAlis171 .NET)
(compiled Dec 3 2012,18:21:49)
Empirical absorption correction using spherical harmonics,
implemented in SCALE3 ABSPACK scaling algorithm.
;
_exptl_crystal_colour 'clear light yellow'
_exptl_crystal_colour_lustre clear
_exptl_crystal_colour_modifier light
_exptl_crystal_colour_primary yellow
_exptl_crystal_density_diffrn 1.564
_exptl_crystal_density_method 'not measured'
_exptl_crystal_description block
_exptl_crystal_F_000 1728
_exptl_crystal_size_max 0.37
_exptl_crystal_size_mid 0.32
_exptl_crystal_size_min 0.25
_refine_diff_density_max 1.391
_refine_diff_density_min -0.623
_refine_diff_density_rms 0.087
_refine_ls_extinction_method none
_refine_ls_goodness_of_fit_ref 1.106
_refine_ls_hydrogen_treatment mixed
_refine_ls_matrix_type full
_refine_ls_number_parameters 226
_refine_ls_number_reflns 4308
_refine_ls_number_restraints 0
_refine_ls_restrained_S_all 1.106
_refine_ls_R_factor_all 0.1465
_refine_ls_R_factor_gt 0.0741
_refine_ls_shift/su_max 0.000
_refine_ls_shift/su_mean 0.000
_refine_ls_structure_factor_coef Fsqd
_refine_ls_weighting_details 'calc w=1/[\s^2^(Fo^2^)+(0.0254P)^2^+14.9618P] where P=(Fo^2^+2Fc^2^)/3'
_refine_ls_weighting_scheme calc
_refine_ls_wR_factor_gt 0.1273
_refine_ls_wR_factor_ref 0.1546
_reflns_number_gt 2224
_reflns_number_total 4308
_reflns_threshold_expression >2sigma(I)
_cod_data_source_file c3ob42020e.txt
_cod_data_source_block wanglj_0117
_cod_database_code 7153574
_reflns_odcompleteness_completeness 99.70
_reflns_odcompleteness_iscentric 1
_reflns_odcompleteness_theta 26.32
_olex2_refinement_description
;
1. Fixed Uiso
At 1.2 times of:
H22 of C22, H21 of C21, H20 of C20, H19 of C19, H18 of C18, H5 of C5, H6 of
C6, H7 of C7, H8 of C8, H11 of C11, H12 of C12, H13 of C13, H14 of C14, H15
of C15, {H16A,H16B} of C16
2.a Secondary CH2 refined with riding coordinates:
C16(H16A,H16B)
2.b Aromatic/amide H refined with riding coordinates:
C5(H5), C6(H6), C7(H7), C8(H8), C11(H11), C12(H12), C13(H13), C14(H14),
C15(H15), C18(H18), C19(H19), C20(H20), C21(H21), C22(H22)
;

loop_
_space_group_symop_id
_space_group_symop_operation_xyz
1 'x, y, z'
2 '-x+1/2, -y, z+1/2'
3 'x+1/2, -y+1/2, -z'
4 '-x, y+1/2, -z+1/2'
5 '-x, -y, -z'
6 'x-1/2, y, -z-1/2'
7 '-x-1/2, y-1/2, z'
8 'x, -y-1/2, z-1/2'

loop_
_atom_site_label
_atom_site_type_symbol
_atom_site_fract_x
_atom_site_fract_y
_atom_site_fract_z
_atom_site_U_iso_or_equiv
_atom_site_adp_type
_atom_site_occupancy
_atom_site_symmetry_multiplicity
_atom_site_calc_flag
_atom_site_refinement_flags
I1 I 0.56830(6) 0.61350(3) 0.37707(3) 0.0772(2) Uani 1 1 d .
O1 O 0.8216(5) 0.5241(3) 0.3497(3) 0.0749(17) Uani 1 1 d .
N1 N 0.7577(6) 0.4023(3) 0.3355(3) 0.0503(15) Uani 1 1 d .
C1 C 0.7329(8) 0.4782(4) 0.3477(4) 0.0554(19) Uani 1 1 d .
C2 C 0.6014(7) 0.4979(4) 0.3587(4) 0.0503(18) Uani 1 1 d .
C3 C 0.5053(6) 0.4469(4) 0.3584(3) 0.0434(16) Uani 1 1 d .
C4 C 0.5356(7) 0.3680(4) 0.3442(3) 0.0471(18) Uani 1 1 d .
C5 C 0.4394(7) 0.3121(4) 0.3403(3) 0.0511(18) Uani 1 1 d .
H5 H 0.3556 0.3261 0.3483 0.061 Uiso 1 1 calc R
C6 C 0.4659(9) 0.2387(5) 0.3253(4) 0.066(2) Uani 1 1 d .
H6 H 0.4014 0.2028 0.3219 0.079 Uiso 1 1 calc R
C7 C 0.5944(9) 0.2181(5) 0.3149(4) 0.070(2) Uani 1 1 d .
H7 H 0.6143 0.1677 0.3057 0.084 Uiso 1 1 calc R
C8 C 0.6897(8) 0.2705(4) 0.3182(4) 0.060(2) Uani 1 1 d .
H8 H 0.7734 0.2555 0.3112 0.072 Uiso 1 1 calc R
C9 C 0.6619(7) 0.3472(4) 0.3323(3) 0.0479(17) Uani 1 1 d .
C10 C 0.3718(7) 0.4689(4) 0.3729(4) 0.0536(18) Uani 1 1 d .
C11 C 0.2964(8) 0.5030(4) 0.3259(5) 0.070(2) Uani 1 1 d .
H11 H 0.3286 0.5119 0.2835 0.084 Uiso 1 1 calc R
C12 C 0.1737(10) 0.5241(6) 0.3407(7) 0.096(3) Uani 1 1 d .
H12 H 0.1235 0.5474 0.3085 0.115 Uiso 1 1 calc R
C13 C 0.1250(11) 0.5105(7) 0.4041(8) 0.107(4) Uani 1 1 d .
H13 H 0.0418 0.5239 0.4144 0.128 Uiso 1 1 calc R
C14 C 0.1997(12) 0.4778(6) 0.4500(6) 0.101(4) Uani 1 1 d .
H14 H 0.1673 0.4695 0.4925 0.121 Uiso 1 1 calc R
C15 C 0.3232(9) 0.4560(5) 0.4362(4) 0.070(2) Uani 1 1 d .
H15 H 0.3730 0.4331 0.4688 0.084 Uiso 1 1 calc R
C16 C 0.8903(7) 0.3794(5) 0.3248(4) 0.060(2) Uani 1 1 d .
H16A H 0.9396 0.4242 0.3133 0.072 Uiso 1 1 calc R
H16B H 0.8936 0.3448 0.2872 0.072 Uiso 1 1 calc R
C17 C 0.9513(6) 0.3413(4) 0.3840(4) 0.0490(17) Uani 1 1 d .
C18 C 1.0612(7) 0.3009(4) 0.3754(4) 0.061(2) Uani 1 1 d .
H18 H 1.0948 0.2953 0.3329 0.073 Uiso 1 1 calc R
C19 C 1.1235(9) 0.2679(5) 0.4292(5) 0.078(3) Uani 1 1 d .
H19 H 1.1974 0.2399 0.4225 0.094 Uiso 1 1 calc R
C20 C 1.0758(9) 0.2768(5) 0.4919(5) 0.085(3) Uani 1 1 d .
H20 H 1.1178 0.2555 0.5281 0.101 Uiso 1 1 calc R
C21 C 0.9668(10) 0.3169(5) 0.5012(5) 0.083(3) Uani 1 1 d .
H21 H 0.9341 0.3227 0.5439 0.099 Uiso 1 1 calc R
C22 C 0.9040(8) 0.3490(5) 0.4478(4) 0.066(2) Uani 1 1 d .
H22 H 0.8291 0.3760 0.4548 0.080 Uiso 1 1 calc R

loop_
_atom_site_aniso_label
_atom_site_aniso_U_11
_atom_site_aniso_U_22
_atom_site_aniso_U_33
_atom_site_aniso_U_23
_atom_site_aniso_U_13
_atom_site_aniso_U_12
I1 0.0831(4) 0.0427(3) 0.1059(5) -0.0032(3) -0.0009(4) -0.0010(3)
O1 0.053(4) 0.063(3) 0.109(5) 0.005(3) -0.002(3) -0.012(3)
N1 0.052(4) 0.044(4) 0.055(4) 0.003(3) -0.001(3) 0.006(3)
C1 0.054(5) 0.053(5) 0.059(5) 0.008(4) 0.003(4) -0.007(4)
C2 0.051(5) 0.039(4) 0.061(5) 0.004(3) -0.002(4) 0.003(3)
C3 0.041(4) 0.043(4) 0.046(4) 0.006(3) -0.002(3) 0.003(3)
C4 0.057(5) 0.041(4) 0.043(4) 0.005(3) -0.004(3) -0.001(3)
C5 0.051(5) 0.054(4) 0.049(4) 0.005(3) -0.006(4) -0.005(4)
C6 0.082(7) 0.049(5) 0.067(5) 0.006(4) -0.013(5) -0.015(4)
C7 0.102(8) 0.046(5) 0.063(5) -0.005(4) -0.015(5) 0.009(5)
C8 0.062(5) 0.053(5) 0.065(5) -0.008(4) -0.008(4) 0.014(4)
C9 0.062(5) 0.045(4) 0.037(4) 0.003(3) -0.005(4) 0.003(4)
C10 0.050(4) 0.045(4) 0.066(5) -0.005(4) -0.005(4) -0.001(3)
C11 0.068(6) 0.052(5) 0.090(6) -0.005(4) -0.021(5) 0.016(4)
C12 0.061(7) 0.080(7) 0.147(11) -0.021(7) -0.040(7) 0.017(5)
C13 0.050(7) 0.095(9) 0.175(13) -0.059(9) 0.012(8) -0.004(6)
C14 0.084(9) 0.105(9) 0.113(9) -0.043(7) 0.033(7) -0.021(7)
C15 0.066(6) 0.070(6) 0.074(6) -0.008(5) 0.009(5) 0.005(5)
C16 0.056(5) 0.069(5) 0.056(5) 0.001(4) 0.010(4) 0.003(4)
C17 0.046(4) 0.046(4) 0.056(5) -0.009(3) 0.000(4) -0.004(3)
C18 0.048(5) 0.054(4) 0.080(5) -0.003(4) 0.008(5) 0.003(4)
C19 0.058(6) 0.073(6) 0.104(8) 0.016(6) -0.008(6) 0.020(5)
C20 0.082(7) 0.083(7) 0.089(7) 0.018(6) -0.017(6) 0.014(6)
C21 0.096(8) 0.089(7) 0.063(6) 0.013(5) -0.001(5) 0.014(6)
C22 0.063(6) 0.073(6) 0.062(5) 0.004(4) 0.002(4) 0.012(4)

loop_
_atom_type_symbol
_atom_type_description
_atom_type_scat_dispersion_real
_atom_type_scat_dispersion_imag
_atom_type_scat_source
C C 0.0033 0.0016 'International Tables Vol C Tables 4.2.6.8 and 6.1.1.4'
H H 0.0000 0.0000 'International Tables Vol C Tables 4.2.6.8 and 6.1.1.4'
N N 0.0061 0.0033 'International Tables Vol C Tables 4.2.6.8 and 6.1.1.4'
O O 0.0106 0.0060 'International Tables Vol C Tables 4.2.6.8 and 6.1.1.4'
I I -0.4742 1.8119 'International Tables Vol C Tables 4.2.6.8 and 6.1.1.4'

loop_
_geom_angle_atom_site_label_1
_geom_angle_atom_site_label_2
_geom_angle_atom_site_label_3
_geom_angle
C1 N1 C9 122.7(6)
C1 N1 C16 118.1(6)
C9 N1 C16 119.2(6)
O1 C1 N1 119.6(7)
O1 C1 C2 124.2(7)
N1 C1 C2 116.1(6)
C1 C2 I1 114.8(5)
C3 C2 I1 121.3(5)
C3 C2 C1 123.9(6)
C2 C3 C4 118.1(6)
C2 C3 C10 122.3(6)
C4 C3 C10 119.7(6)
C5 C4 C3 121.2(7)
C9 C4 C3 119.5(6)
C9 C4 C5 119.3(7)
C4 C5 H5 119.1
C6 C5 C4 121.9(7)
C6 C5 H5 119.1
C5 C6 H6 120.9
C5 C6 C7 118.2(7)
C7 C6 H6 120.9
C6 C7 H7 119.2
C8 C7 C6 121.5(8)
C8 C7 H7 119.2
C7 C8 H8 119.9
C7 C8 C9 120.3(8)
C9 C8 H8 119.9
N1 C9 C8 121.5(7)
C4 C9 N1 119.7(6)
C4 C9 C8 118.8(7)
C11 C10 C3 121.7(8)
C11 C10 C15 119.3(8)
C15 C10 C3 119.0(7)
C10 C11 H11 119.6
C10 C11 C12 120.7(10)
C12 C11 H11 119.6
C11 C12 H12 120.1
C11 C12 C13 119.7(10)
C13 C12 H12 120.1
C12 C13 H13 120.4
C14 C13 C12 119.2(11)
C14 C13 H13 120.4
C13 C14 H14 119.0
C13 C14 C15 122.0(11)
C15 C14 H14 119.0
C10 C15 H15 120.5
C14 C15 C10 119.0(9)
C14 C15 H15 120.5
N1 C16 H16A 108.7
N1 C16 H16B 108.7
N1 C16 C17 114.2(6)
H16A C16 H16B 107.6
C17 C16 H16A 108.7
C17 C16 H16B 108.7
C18 C17 C16 119.3(7)
C18 C17 C22 118.3(8)
C22 C17 C16 122.3(7)
C17 C18 H18 119.5
C17 C18 C19 121.0(8)
C19 C18 H18 119.5
C18 C19 H19 120.1
C20 C19 C18 119.8(8)
C20 C19 H19 120.1
C19 C20 H20 120.1
C21 C20 C19 119.8(9)
C21 C20 H20 120.1
C20 C21 H21 119.7
C20 C21 C22 120.5(9)
C22 C21 H21 119.7
C17 C22 C21 120.6(8)
C17 C22 H22 119.7
C21 C22 H22 119.7

loop_
_geom_bond_atom_site_label_1
_geom_bond_atom_site_label_2
_geom_bond_distance
I1 C2 2.094(7)
O1 C1 1.234(8)
N1 C1 1.380(9)
N1 C9 1.400(9)
N1 C16 1.467(9)
C1 C2 1.443(10)
C2 C3 1.351(9)
C3 C4 1.451(9)
C3 C10 1.485(10)
C4 C5 1.412(9)
C4 C9 1.398(10)
C5 H5 0.9300
C5 C6 1.354(10)
C6 H6 0.9300
C6 C7 1.414(11)
C7 H7 0.9300
C7 C8 1.362(11)
C8 H8 0.9300
C8 C9 1.407(9)
C10 C11 1.372(10)
C10 C15 1.389(11)
C11 H11 0.9300
C11 C12 1.375(12)
C12 H12 0.9300
C12 C13 1.394(15)
C13 H13 0.9300
C13 C14 1.342(15)
C14 H14 0.9300
C14 C15 1.383(13)
C15 H15 0.9300
C16 H16A 0.9700
C16 H16B 0.9700
C16 C17 1.509(10)
C17 C18 1.368(9)
C17 C22 1.381(10)
C18 H18 0.9300
C18 C19 1.390(11)
C19 H19 0.9300
C19 C20 1.366(12)
C20 H20 0.9300
C20 C21 1.359(12)
C21 H21 0.9300
C21 C22 1.382(11)
C22 H22 0.9300

loop_
_geom_torsion_atom_site_label_1
_geom_torsion_atom_site_label_2
_geom_torsion_atom_site_label_3
_geom_torsion_atom_site_label_4
_geom_torsion
I1 C2 C3 C4 179.0(5)
I1 C2 C3 C10 -1.8(10)
O1 C1 C2 I1 1.1(10)
O1 C1 C2 C3 -177.9(8)
N1 C1 C2 I1 180.0(5)
N1 C1 C2 C3 1.0(11)
N1 C16 C17 C18 163.7(7)
N1 C16 C17 C22 -19.8(10)
C1 N1 C9 C4 -2.4(10)
C1 N1 C9 C8 178.6(7)
C1 N1 C16 C17 102.6(8)
C1 C2 C3 C4 -2.0(11)
C1 C2 C3 C10 177.2(7)
C2 C3 C4 C5 -177.3(7)
C2 C3 C4 C9 0.9(10)
C2 C3 C10 C11 79.2(9)
C2 C3 C10 C15 -99.4(9)
C3 C4 C5 C6 178.2(7)
C3 C4 C9 N1 1.2(10)
C3 C4 C9 C8 -179.7(6)
C3 C10 C11 C12 -178.8(7)
C3 C10 C15 C14 178.8(7)
C4 C3 C10 C11 -101.6(8)
C4 C3 C10 C15 79.8(9)
C4 C5 C6 C7 1.5(11)
C5 C4 C9 N1 179.5(6)
C5 C4 C9 C8 -1.5(10)
C5 C6 C7 C8 -1.6(12)
C6 C7 C8 C9 0.0(12)
C7 C8 C9 N1 -179.5(7)
C7 C8 C9 C4 1.5(11)
C9 N1 C1 O1 -179.7(7)
C9 N1 C1 C2 1.3(10)
C9 N1 C16 C17 -78.1(8)
C9 C4 C5 C6 -0.1(11)
C10 C3 C4 C5 3.4(10)
C10 C3 C4 C9 -178.3(6)
C10 C11 C12 C13 -0.3(14)
C11 C10 C15 C14 0.2(12)
C11 C12 C13 C14 0.9(16)
C12 C13 C14 C15 -1.0(17)
C13 C14 C15 C10 0.5(15)
C15 C10 C11 C12 -0.3(12)
C16 N1 C1 O1 -0.4(10)
C16 N1 C1 C2 -179.3(6)
C16 N1 C9 C4 178.2(6)
C16 N1 C9 C8 -0.8(10)
C16 C17 C18 C19 177.0(7)
C16 C17 C22 C21 -176.2(8)
C17 C18 C19 C20 -1.0(13)
C18 C17 C22 C21 0.3(12)
C18 C19 C20 C21 0.9(15)
C19 C20 C21 C22 -0.3(16)
C20 C21 C22 C17 -0.4(14)
C22 C17 C18 C19 0.4(11)
